data_4114028
loop_
_publ_author_name
'Feihe Huang'
'Harry W. Gibson'
'William S. Bryant'
'Devdatt S. Nagvekar'
'Frank R. Fronczek'

_publ_contact_author_address
;
 Department of Chemistry
 Virginia Polytechnic Institute and State University
 Blacksburg, VA, USA, 24061
;
_publ_contact_author_email hwgibson@vt.edu
_publ_contact_author_fax 540-231-8517
_publ_contact_author_name 'Harry W. Gibson'
_publ_contact_author_phone 540-231-5902
_publ_section_title
;
 First Pseudorotaxane-Like [3]Complexes Based on Cryptands and Paraquat:
 Self-Assembly and Crystal Structures
;
_journal_name_full 'Journal of the American Chemical Society'
_journal_page_first 9367
_journal_page_last 9371
_journal_paper_doi 10.1021/ja034968h
_journal_volume 125
_journal_year 2003
_chemical_compound_source 'local laboratory'
_chemical_formula_moiety '2(C36 H54 O15), C12 H14 N2 2+, 2(P F6 1-), 6(H2 O), 3(C3 H6 O)'
_chemical_formula_sum 'C93 H152 F12 N2 O39 P2'
_chemical_formula_weight 2212.17
_chemical_name_systematic ' ?'
_space_group_IT_number 2
_symmetry_cell_setting triclinic
_symmetry_space_group_name_Hall '-P 1'
_symmetry_space_group_name_H-M 'P -1'
_atom_type_scat_source International_Tables_for_Xray_Crystallography
_cell_angle_alpha 94.485(7)
_cell_angle_beta 101.04(1)
_cell_angle_gamma 99.14(1)
_cell_formula_units_Z 1
_cell_length_a 13.298(2)
_cell_length_b 13.641(1)
_cell_length_c 15.622(1)
_cell_measurement_reflns_used 25
_cell_measurement_temperature 120
_cell_measurement_theta_max 22
_cell_measurement_theta_min 15
_cell_volume 2728.7(5)
_computing_cell_refinement CAD4_(Enraf-Nonius,_1977)
_computing_data_collection CAD4_(Enraf-Nonius,_1977)
_computing_data_reduction process_MolEN_(Fair,_1990)
_computing_molecular_graphics ORTEP_(Johnson,_1976)
_computing_publication_material BTABLE_PTABLE_CIF_IN_MolEN_(Fair,_1990)
_computing_structure_refinement LSFM_MolEN_(Fair,_1990)
_computing_structure_solution direct_methods_(SIR,_Burla_et_al.,_1989)
_diffrn_measurement_device Enraf_Nonius_CAD4
_diffrn_measurement_method \w-2\q
_diffrn_radiation_type Mo-K\a
_diffrn_radiation_wavelength 0.71073
_diffrn_reflns_av_R_equivalents 0.036
_diffrn_reflns_limit_h_max 0
_diffrn_reflns_limit_h_min -18
_diffrn_reflns_limit_k_max 18
_diffrn_reflns_limit_k_min -18
_diffrn_reflns_limit_l_max 21
_diffrn_reflns_limit_l_min -20
_diffrn_reflns_number 15055
_diffrn_reflns_theta_max 29
_diffrn_standards_decay_% 1.0
_diffrn_standards_interval_time 60
_diffrn_standards_number 3
_exptl_absorpt_coefficient_mu 0.136
_exptl_absorpt_correction_T_max 0.998
_exptl_absorpt_correction_T_min 0.938
_exptl_absorpt_correction_type \y_scans
_exptl_crystal_colour orange
_exptl_crystal_density_diffrn 1.346
_exptl_crystal_description prism
_exptl_crystal_F_000 1174
_exptl_crystal_size_max 0.85
_exptl_crystal_size_mid 0.68
_exptl_crystal_size_min 0.22
_refine_diff_density_max 0.77
_refine_diff_density_min -0.18
_refine_ls_abs_structure_details
;
?
;
_refine_ls_extinction_method none
_refine_ls_goodness_of_fit_obs 2.890
_refine_ls_hydrogen_treatment calculated_U=1.3_x_bonding_atom
_refine_ls_number_parameters 661
_refine_ls_number_reflns 6871
_refine_ls_R_factor_obs 0.077
_refine_ls_shift/esd_max 0.087
_refine_ls_structure_factor_coef F
_refine_ls_weighting_details 'w = 4Fo^2^/ (\s^2^(Fo^2^) + 0.0004 Fo^4^)'
_refine_ls_weighting_scheme calc
_refine_ls_wR_factor_obs 0.086
_reflns_number_observed 6871
_reflns_number_total 14459
_reflns_observed_criterion I>3\s(I)
_cod_data_source_file ja034968hsi20030303_043456.cif
_cod_data_source_block 3b.1.3b
_cod_depositor_comments
;
The following automatic conversions were performed:

'_refine_ls_weighting_scheme' value '4Fo^2^/ (\s^2^(Fo^2^) + 0.0004
Fo^4^)' was changed to 'calc'. New tag '_refine_ls_weighting_details'
was created. The value of the new tag was set to 'w = 4Fo^2^/
(\s^2^(Fo^2^) + 0.0004 Fo^4^)'.

Automatic conversion script
Id: cif_fix_values 3143 2015-03-26 13:38:13Z robertas 
;
_cod_original_cell_volume 2728(1)
_cod_original_formula_sum 'C93 H152 N2 O39 F12 P2'
_cod_database_code 4114028

loop_
_symmetry_equiv_pos_as_xyz
x,y,z
-x,-y,-z

loop_
_atom_site_aniso_label
_atom_site_aniso_U_11
_atom_site_aniso_U_22
_atom_site_aniso_U_33
_atom_site_aniso_U_12
_atom_site_aniso_U_13
_atom_site_aniso_U_23
P1 0.0293(7) 0.0249(7) 0.0410(8) 0.0039(6) 0.0117(6) 0.0066(6)
F1 0.040(2) 0.052(2) 0.048(2) 0.010(2) 0.026(1) 0.011(2)
F2 0.048(2) 0.044(2) 0.061(2) 0.007(2) 0.036(1) 0.011(2)
F3 0.098(2) 0.142(3) 0.046(2) 0.085(2) 0.024(2) 0.036(2)
F4 0.106(3) 0.090(3) 0.075(2) -0.070(2) 0.056(2) -0.042(2)
F5 0.095(2) 0.044(2) 0.187(3) -0.041(2) 0.102(2) -0.055(2)
F6 0.074(2) 0.198(3) 0.128(3) 0.086(2) 0.061(2) 0.115(2)
O1 0.024(2) 0.028(2) 0.023(2) 0.007(1) 0.001(1) -0.002(2)
O1W 0.034(2) 0.036(2) 0.038(2) 0.016(2) 0.018(2) 0.016(2)
O1S 0.043(2) 0.051(3) 0.060(3) -0.001(2) 0.009(2) -0.002(2)
O2 0.032(2) 0.026(2) 0.026(2) 0.006(2) 0.006(2) -0.002(2)
O2W 0.056(3) 0.052(3) 0.039(2) 0.007(2) 0.009(2) 0.002(2)
O3 0.031(2) 0.020(2) 0.026(2) 0.005(2) 0.007(1) 0.005(1)
O3W 0.042(3) 0.123(4) 0.036(2) -0.009(3) 0.003(2) 0.006(3)
O4 0.028(2) 0.032(2) 0.032(2) 0.001(2) 0.006(2) -0.002(2)
O5 0.038(2) 0.028(2) 0.017(2) 0.003(2) 0.002(2) -0.003(2)
O6 0.030(2) 0.023(2) 0.026(2) 0.000(2) 0.005(2) 0.000(2)
O7 0.033(2) 0.022(2) 0.032(2) 0.003(2) 0.017(1) 0.005(2)
O8 0.026(2) 0.027(2) 0.032(2) 0.006(1) 0.013(1) 0.006(2)
O9 0.017(2) 0.022(2) 0.035(2) -0.000(1) 0.011(1) 0.002(2)
O10 0.026(2) 0.026(2) 0.027(2) 0.002(2) 0.001(2) -0.007(2)
O11 0.023(2) 0.025(2) 0.027(2) -0.002(2) 0.001(2) -0.005(2)
O12 0.018(2) 0.037(2) 0.017(2) -0.003(2) 0.002(1) -0.002(2)
O13 0.022(2) 0.042(2) 0.024(2) 0.000(2) 0.005(1) 0.006(2)
O14 0.033(2) 0.034(2) 0.017(2) -0.010(2) 0.002(2) 0.003(2)
O15 0.038(2) 0.035(2) 0.019(2) -0.006(2) -0.002(2) -0.001(2)
N1P 0.018(2) 0.029(2) 0.027(2) 0.005(2) 0.012(2) 0.010(2)
C1S 0.144(6) 0.039(4) 0.047(4) 0.025(4) 0.032(4) 0.012(3)
C1P 0.020(2) 0.018(2) 0.025(2) 0.003(2) 0.012(2) 0.002(2)
C1 0.014(2) 0.024(3) 0.026(3) -0.004(2) 0.006(2) -0.001(2)
C2S 0.188(5) 0.083(6) 0.235(7) 0.054(5) 0.185(4) 0.053(5)
C2P 0.031(3) 0.020(3) 0.025(3) 0.006(2) 0.003(2) 0.001(2)
C2 0.014(2) 0.030(3) 0.026(3) -0.006(2) 0.006(2) -0.010(2)
C3 0.017(2) 0.023(3) 0.024(2) -0.003(2) 0.007(2) -0.003(2)
C3S 0.16(1) 0.124(8) 0.080(6) 0.006(8) -0.035(7) -0.048(6)
C3P 0.031(3) 0.022(3) 0.038(3) 0.005(2) 0.021(2) 0.008(2)
C4P 0.025(2) 0.021(3) 0.032(3) 0.000(2) 0.012(2) 0.002(2)
C4 0.022(2) 0.026(3) 0.022(2) 0.001(2) 0.008(2) 0.003(2)
C5 0.022(2) 0.026(3) 0.020(2) -0.003(2) 0.012(2) -0.002(2)
C5P 0.029(3) 0.019(2) 0.028(3) 0.008(2) 0.008(2) 0.006(2)
C6P 0.025(3) 0.040(3) 0.026(3) 0.002(2) 0.005(2) 0.015(2)
C6 0.030(3) 0.019(3) 0.031(3) -0.000(2) 0.013(2) 0.002(2)
C7 0.027(3) 0.030(3) 0.034(3) -0.000(2) 0.003(2) 0.002(3)
C8 0.031(3) 0.027(3) 0.029(3) 0.004(2) 0.008(2) -0.005(2)
C9 0.043(3) 0.024(3) 0.038(3) 0.010(2) 0.016(2) 0.001(2)
C10 0.048(3) 0.023(3) 0.031(3) 0.017(2) 0.008(2) 0.000(2)
C11 0.042(3) 0.023(3) 0.026(3) 0.003(2) 0.007(2) 0.006(2)
C12 0.041(3) 0.029(3) 0.031(3) 0.002(3) 0.009(2) 0.003(2)
C13 0.027(3) 0.034(3) 0.022(3) 0.001(2) 0.004(2) 0.000(2)
C14 0.022(3) 0.038(3) 0.025(3) -0.001(2) 0.004(2) 0.000(2)
C15 0.023(2) 0.030(3) 0.016(2) 0.000(2) 0.009(2) 0.006(2)
C16 0.019(2) 0.027(3) 0.017(2) -0.007(2) 0.001(2) -0.004(2)
C17 0.026(3) 0.032(3) 0.016(2) -0.003(2) 0.010(2) 0.006(2)
C18 0.024(3) 0.034(3) 0.022(2) -0.003(2) 0.008(2) 0.008(2)
C19 0.028(3) 0.032(3) 0.017(2) -0.012(2) 0.007(2) -0.002(2)
C20 0.032(3) 0.023(3) 0.017(2) -0.004(2) 0.007(2) 0.001(2)
C21 0.032(3) 0.025(3) 0.016(2) -0.004(2) 0.003(2) -0.000(2)
C22 0.034(3) 0.035(3) 0.027(3) 0.000(3) 0.013(2) 0.004(2)
C23 0.031(3) 0.028(3) 0.045(3) 0.008(2) 0.021(2) 0.003(3)
C24 0.032(3) 0.028(3) 0.050(3) 0.011(2) 0.022(2) 0.013(3)
C25 0.042(3) 0.030(3) 0.036(3) 0.010(2) 0.016(2) 0.009(2)
C26 0.038(3) 0.027(3) 0.030(3) 0.003(2) 0.014(2) 0.002(2)
C27 0.021(3) 0.031(3) 0.036(3) -0.000(2) 0.002(2) -0.008(3)
C28 0.022(3) 0.034(3) 0.036(3) 0.003(2) 0.005(2) -0.010(3)
C29 0.026(3) 0.029(3) 0.031(3) -0.002(2) 0.010(2) -0.001(2)
C30 0.027(3) 0.032(3) 0.024(3) 0.006(2) 0.006(2) -0.007(2)
C31 0.027(3) 0.046(3) 0.018(2) -0.003(3) 0.003(2) 0.002(3)
C32 0.030(3) 0.052(4) 0.019(3) -0.003(3) 0.001(2) 0.010(3)
C33 0.023(3) 0.057(4) 0.023(3) 0.000(3) -0.002(2) 0.008(3)
C34 0.027(3) 0.047(3) 0.021(3) -0.010(3) 0.001(2) 0.000(3)
C35 0.043(3) 0.042(3) 0.021(3) -0.023(3) 0.006(2) -0.001(3)
C36 0.049(3) 0.036(3) 0.018(3) -0.009(3) 0.005(2) 0.001(2)

loop_
_atom_site_label
_atom_site_fract_x
_atom_site_fract_y
_atom_site_fract_z
_atom_site_U_iso_or_equiv
_atom_site_thermal_displace_type
_atom_site_calc_flag
P1 -0.2366(1) -0.0098(1) 0.2701(1) 0.0310(7) Uani ?
F1 -0.3146(2) -0.0068(2) 0.3358(2) 0.046(2) Uani ?
F2 -0.1596(2) -0.0134(2) 0.2029(2) 0.050(2) Uani ?
F3 -0.3090(3) 0.0421(3) 0.2040(2) 0.086(2) Uani ?
F4 -0.1739(3) 0.0940(3) 0.3152(3) 0.090(3) Uani ?
F5 -0.2962(3) -0.1154(3) 0.2277(3) 0.092(3) Uani ?
F6 -0.1636(3) -0.0607(4) 0.3377(3) 0.123(3) Uani ?
O1 0.5666(2) 0.4905(2) 0.2551(2) 0.025(2) Uani ?
O1W 0.2671(3) 0.7876(3) 0.3595(2) 0.036(2) Uani ?
O1S -0.5852(3) 0.2079(3) 0.1137(3) 0.051(3) Uani ?
O2 0.6405(3) 0.3304(2) 0.3689(2) 0.028(2) Uani ?
O2W 0.2304(3) 0.2489(3) 0.1685(3) 0.048(2) Uani ?
O3 0.4835(3) 0.1966(2) 0.4344(2) 0.025(2) Uani ?
O3W 0.1062(3) 0.3367(4) 0.0407(3) 0.057(3) Uani ?
O4 0.3707(3) 0.2556(3) 0.5701(2) 0.030(2) Uani ?
O5 0.1917(3) 0.3228(3) 0.4665(2) 0.026(2) Uani ?
O6 0.0297(3) 0.6124(2) 0.4077(2) 0.026(2) Uani ?
O7 0.0896(3) 0.8248(2) 0.4221(2) 0.029(2) Uani ?
O8 0.1879(2) 0.9855(2) 0.3413(2) 0.028(2) Uani ?
O9 0.3340(2) 0.9283(2) 0.2468(2) 0.024(2) Uani ?
O10 0.4088(3) 0.7658(2) 0.1644(2) 0.027(2) Uani ?
O11 0.3312(2) 0.4731(2) -0.0270(2) 0.025(2) Uani ?
O12 0.1622(2) 0.3358(3) -0.1297(2) 0.023(2) Uani ?
O13 -0.0481(3) 0.2489(3) -0.1349(2) 0.028(2) Uani ?
O14 -0.1061(3) 0.2387(3) 0.0314(2) 0.027(2) Uani ?
O15 -0.0690(3) 0.3209(3) 0.2119(2) 0.029(2) Uani ?
N1P 0.3060(3) 0.4989(3) 0.3122(3) 0.024(2) Uani ?
C1S -0.5736(6) 0.1518(5) 0.0524(4) 0.064(5) Uani ?
C1P 0.4592(3) 0.4997(3) 0.4605(3) 0.021(2) Uani ?
C1 0.5003(3) 0.5276(4) 0.1922(3) 0.020(2) Uani ?
C2S -0.4690(7) 0.1514(7) 0.0321(6) 0.154(6) Uani ?
C2P 0.4187(4) 0.5863(4) 0.4417(3) 0.025(3) Uani ?
C2 0.4877(4) 0.6249(4) 0.2131(3) 0.022(3) Uani ?
C3 0.4248(4) 0.6700(4) 0.1510(3) 0.021(2) Uani ?
C3S -0.6716(9) 0.0837(8) -0.0001(6) 0.118(8) Uani ?
C3P 0.3435(4) 0.5840(4) 0.3675(3) 0.030(3) Uani ?
C4P 0.3429(4) 0.4149(4) 0.3294(3) 0.026(3) Uani ?
C4 0.3728(4) 0.6171(4) 0.0718(3) 0.024(2) Uani ?
C4S -0.210(2) 1.409(2) 0.124(2) 0.152(9) Uiso ?
C5 0.3854(4) 0.5195(4) 0.0531(3) 0.022(2) Uani ?
C5P 0.4192(4) 0.4139(4) 0.4026(3) 0.025(3) Uani ?
C5S -0.051(2) 0.917(2) 0.053(2) 0.18(1) Uiso ?
C6P 0.2271(4) 0.5003(4) 0.2336(3) 0.030(3) Uani ?
C6 0.4499(4) 0.4729(4) 0.1129(3) 0.026(3) Uani ?
C6S -0.057(2) 0.958(2) -0.020(2) 0.21(1) Uiso ?
C7 0.6022(4) 0.4016(4) 0.2275(4) 0.030(3) Uani ?
C8 0.6827(4) 0.3788(4) 0.3029(3) 0.029(3) Uani ?
C9 0.6113(4) 0.2249(4) 0.3452(4) 0.034(3) Uani ?
C10 0.5801(4) 0.1738(4) 0.4209(3) 0.032(3) Uani ?
C11 0.4399(4) 0.1338(4) 0.4920(3) 0.029(3) Uani ?
C12 0.3430(4) 0.1669(4) 0.5095(3) 0.033(3) Uani ?
C13 0.2851(4) 0.2839(4) 0.6018(3) 0.027(3) Uani ?
C14 0.2389(4) 0.3652(4) 0.5550(3) 0.027(3) Uani ?
C15 0.1263(4) 0.3755(4) 0.4183(3) 0.022(2) Uani ?
C16 0.1185(4) 0.4728(4) 0.4435(3) 0.021(2) Uani ?
C17 0.0451(4) 0.5160(4) 0.3897(3) 0.024(3) Uani ?
C18 -0.0183(4) 0.4634(4) 0.3131(3) 0.026(3) Uani ?
C19 -0.0074(4) 0.3666(4) 0.2884(3) 0.025(3) Uani ?
C20 0.0663(4) 0.3215(4) 0.3408(3) 0.023(3) Uani ?
C21 0.0949(4) 0.6711(4) 0.4838(3) 0.023(3) Uani ?
C22 0.0636(4) 0.7707(4) 0.4919(3) 0.032(3) Uani ?
C23 0.0735(4) 0.9263(4) 0.4335(4) 0.034(3) Uani ?
C24 0.0822(4) 0.9740(4) 0.3515(4) 0.036(3) Uani ?
C25 0.1966(4) 1.0175(4) 0.2583(3) 0.035(3) Uani ?
C26 0.3088(4) 1.0257(4) 0.2504(3) 0.031(3) Uani ?
C27 0.4396(4) 0.9291(4) 0.2414(4) 0.029(3) Uani ?
C28 0.4615(4) 0.8247(4) 0.2446(4) 0.030(3) Uani ?
C29 0.3366(4) 0.3711(4) -0.0486(3) 0.029(3) Uani ?
C30 0.2666(4) 0.3367(4) -0.1370(3) 0.028(3) Uani ?
C31 0.0889(4) 0.2935(4) -0.2086(3) 0.028(3) Uani ?
C32 -0.0157(4) 0.3089(4) -0.1989(3) 0.031(3) Uani ?
C33 -0.1458(4) 0.2665(4) -0.1187(3) 0.031(3) Uani ?
C34 -0.1737(4) 0.2009(4) -0.0509(3) 0.030(3) Uani ?
C35 -0.1320(4) 0.1845(4) 0.1009(3) 0.034(3) Uani ?
C36 -0.0538(4) 0.2224(4) 0.1835(3) 0.031(3) Uani ?
H2 0.5211 0.6605 0.2686 0.0325 Uiso calc
H4 0.3288 0.6474 0.0305 0.0306 Uiso calc
H6 0.4587 0.4061 0.0994 0.0339 Uiso calc
H7a 0.6328 0.4117 0.1780 0.0407 Uiso calc
H7b 0.5452 0.3474 0.2125 0.0407 Uiso calc
H8a 0.7237 0.3368 0.2794 0.0380 Uiso calc
H8b 0.7257 0.4400 0.3297 0.0380 Uiso calc
H9a 0.6685 0.1994 0.3297 0.0438 Uiso calc
H9b 0.5541 0.2120 0.2965 0.0438 Uiso calc
H10a 0.5736 0.1036 0.4081 0.0429 Uiso calc
H10b 0.6320 0.1963 0.4726 0.0429 Uiso calc
H11a 0.4889 0.1382 0.5457 0.0394 Uiso calc
H11b 0.4235 0.0666 0.4653 0.0394 Uiso calc
H12a 0.3023 0.1801 0.4561 0.0438 Uiso calc
H12b 0.3040 0.1157 0.5338 0.0438 Uiso calc
H13a 0.3080 0.3075 0.6624 0.0373 Uiso calc
H13b 0.2322 0.2265 0.5948 0.0373 Uiso calc
H14a 0.1879 0.3865 0.5836 0.0378 Uiso calc
H14b 0.2921 0.4205 0.5548 0.0378 Uiso calc
H16 0.1615 0.5091 0.4956 0.0298 Uiso calc
H18 -0.0687 0.4938 0.2782 0.0347 Uiso calc
H20 0.0751 0.2555 0.3239 0.0324 Uiso calc
H21a 0.1655 0.6788 0.4782 0.0336 Uiso calc
H21b 0.0870 0.6388 0.5345 0.0336 Uiso calc
H22a -0.0094 0.7624 0.4887 0.0412 Uiso calc
H22b 0.0992 0.8068 0.5466 0.0412 Uiso calc
H23a 0.1247 0.9623 0.4812 0.0424 Uiso calc
H23b 0.0062 0.9271 0.4454 0.0424 Uiso calc
H24a 0.0383 0.9328 0.3024 0.0441 Uiso calc
H24b 0.0619 1.0376 0.3557 0.0441 Uiso calc
H25a 0.1758 1.0807 0.2540 0.0442 Uiso calc
H25b 0.1536 0.9702 0.2128 0.0442 Uiso calc
H26a 0.3183 1.0545 0.1985 0.0401 Uiso calc
H26b 0.3524 1.0665 0.3000 0.0401 Uiso calc
H27a 0.4840 0.9718 0.2894 0.0405 Uiso calc
H27b 0.4515 0.9526 0.1879 0.0405 Uiso calc
H28a 0.5343 0.8260 0.2519 0.0410 Uiso calc
H28b 0.4374 0.7967 0.2924 0.0410 Uiso calc
H29a 0.3137 0.3321 -0.0058 0.0380 Uiso calc
H29b 0.4061 0.3646 -0.0509 0.0380 Uiso calc
H30a 0.2841 0.3812 -0.1779 0.0367 Uiso calc
H30b 0.2750 0.2713 -0.1565 0.0367 Uiso calc
H31a 0.0895 0.2240 -0.2184 0.0412 Uiso calc
H31b 0.1070 0.3253 -0.2569 0.0412 Uiso calc
H32a -0.0138 0.3773 -0.1805 0.0455 Uiso calc
H32b -0.0633 0.2900 -0.2536 0.0455 Uiso calc
H33a -0.1975 0.2504 -0.1712 0.0464 Uiso calc
H33b -0.1406 0.3347 -0.0974 0.0464 Uiso calc
H34a -0.2439 0.2013 -0.0464 0.0445 Uiso calc
H34b -0.1654 0.1345 -0.0671 0.0445 Uiso calc
H35a -0.1319 0.1156 0.0865 0.0511 Uiso calc
H35b -0.1992 0.1932 0.1090 0.0511 Uiso calc
H36a -0.0636 0.1794 0.2274 0.0474 Uiso calc
H36b 0.0145 0.2252 0.1730 0.0474 Uiso calc
H2P 0.4432 0.6463 0.4803 0.0335 Uiso calc
H3P 0.3172 0.6433 0.3546 0.0368 Uiso calc
H4P 0.3160 0.3553 0.2906 0.0335 Uiso calc
H5P 0.4447 0.3539 0.4135 0.0317 Uiso calc
H1W 0.2086 0.8131 0.3763 0.0507 Uiso calc
H2W 0.2893 0.8324 0.3174 0.0507 Uiso calc
H3W 0.2860 0.2296 0.1445 0.0507 Uiso calc
H4W 0.1893 0.2533 0.1174 0.0507 Uiso calc
H6Pa 0.1713 0.5284 0.2493 0.0393 Uiso calc
H6Pb 0.2016 0.4340 0.2063 0.0393 Uiso calc
H6Pc 0.2569 0.5394 0.1941 0.0393 Uiso calc

loop_
_geom_angle_atom_site_label_1
_geom_angle_atom_site_label_2
_geom_angle_atom_site_label_3
_geom_angle
F1 P1 F2 179.2(2)
F1 P1 F3 89.5(2)
F1 P1 F4 89.9(2)
F1 P1 F5 90.2(2)
F1 P1 F6 90.1(2)
F2 P1 F3 89.9(2)
F2 P1 F4 90.7(2)
F2 P1 F5 89.2(2)
F2 P1 F6 90.5(2)
F3 P1 F4 90.8(2)
F3 P1 F5 91.4(2)
F3 P1 F6 179.2(2)
F4 P1 F5 177.7(2)
F4 P1 F6 88.5(2)
F5 P1 F6 89.2(2)
C1 O1 C7 116.4(4)
C8 O2 C9 111.7(4)
C10 O3 C11 111.9(4)
C12 O4 C13 113.5(4)
C14 O5 C15 116.8(4)
C17 O6 C21 117.7(4)
C22 O7 C23 111.6(4)
C24 O8 C25 110.6(4)
C26 O9 C27 112.4(4)
C3 O10 C28 118.4(4)
C5 O11 C29 118.1(4)
C30 O12 C31 112.9(4)
C32 O13 C33 111.0(4)
C34 O14 C35 112.2(4)
C19 O15 C36 116.7(4)
C3P N1P C4P 120.0(4)
C3P N1P C6P 119.2(4)
C4P N1P C6P 120.7(4)
O1S C1S C2S 120.9(6)
O1S C1S C3S 116.2(8)
C2S C1S C3S 122.9(7)
C1P C1P C2P 121.0(4)
C1P C1P C5P 121.6(4)
C2P C1P C5P 117.5(4)
O1 C1 C2 115.2(4)
O1 C1 C6 123.0(5)
C2 C1 C6 121.8(5)
C1P C2P C3P 119.9(4)
C1 C2 C3 118.9(4)
O10 C3 C2 123.5(4)
O10 C3 C4 115.8(4)
C2 C3 C4 120.6(5)
N1P C3P C2P 121.2(5)
N1P C4P C5P 120.8(4)
C3 C4 C5 119.3(5)
O11 C5 C4 115.2(4)
O11 C5 C6 123.3(4)
C4 C5 C6 121.5(4)
C1P C5P C4P 120.7(5)
C1 C6 C5 117.8(5)
C5S C6S C6S 92(2)
O1 C7 C8 108.4(4)
O2 C8 C7 114.8(4)
O2 C9 C10 110.7(4)
O3 C10 C9 110.0(4)
O3 C11 C12 109.4(4)
O4 C12 C11 109.3(4)
O4 C13 C14 114.1(4)
O5 C14 C13 107.2(4)
O5 C15 C16 123.7(4)
O5 C15 C20 113.9(4)
C16 C15 C20 122.4(5)
C15 C16 C17 117.6(4)
O6 C17 C16 123.1(4)
O6 C17 C18 115.2(4)
C16 C17 C18 121.7(5)
C17 C18 C19 119.6(5)
O15 C19 C18 116.5(4)
O15 C19 C20 123.4(5)
C18 C19 C20 120.1(4)
C15 C20 C19 118.7(5)
O6 C21 C22 108.8(4)
O7 C22 C21 109.5(4)
O7 C23 C24 109.5(4)
O8 C24 C23 108.9(4)
O8 C25 C26 108.1(4)
O9 C26 C25 108.5(4)
O9 C27 C28 108.8(4)
O10 C28 C27 109.0(4)
O11 C29 C30 107.6(4)
O12 C30 C29 109.0(4)
O12 C31 C32 108.8(4)
O13 C32 C31 108.9(5)
O13 C33 C34 107.5(5)
O14 C34 C33 108.5(4)
O14 C35 C36 109.6(4)
O15 C36 C35 107.9(5)

loop_
_geom_bond_atom_site_label_1
_geom_bond_atom_site_label_2
_geom_bond_distance
P1 F1 1.595(4)
P1 F2 1.605(4)
P1 F3 1.563(4)
P1 F4 1.562(4)
P1 F5 1.559(4)
P1 F6 1.574(5)
O1 C1 1.374(6)
O1 C7 1.435(7)
O1S C1S 1.227(8)
O2 C8 1.422(7)
O2 C9 1.429(6)
O3 C10 1.419(7)
O3 C11 1.428(6)
O4 C12 1.429(6)
O4 C13 1.419(7)
O5 C14 1.436(6)
O5 C15 1.369(6)
O6 C17 1.379(6)
O6 C21 1.428(5)
O7 C22 1.428(7)
O7 C23 1.437(6)
O8 C24 1.430(6)
O8 C25 1.419(7)
O9 C26 1.421(7)
O9 C27 1.421(6)
O10 C3 1.364(6)
O10 C28 1.426(6)
O11 C5 1.368(5)
O11 C29 1.423(6)
O12 C30 1.414(6)
O12 C31 1.432(5)
O13 C32 1.428(7)
O13 C33 1.424(7)
O14 C34 1.425(5)
O14 C35 1.425(7)
O15 C19 1.355(5)
O15 C36 1.438(7)
N1P C3P 1.355(6)
N1P C4P 1.341(7)
N1P C6P 1.459(6)
C1S C2S 1.48(1)
C1S C3S 1.52(1)
C1P C1P 1.478(6)
C1P C2P 1.402(7)
C1P C5P 1.386(6)
C1 C2 1.386(7)
C1 C6 1.386(6)
C2P C3P 1.374(7)
C2 C3 1.402(7)
C3 C4 1.380(6)
C4P C5P 1.379(7)
C4 C5 1.384(7)
C5 C6 1.404(7)
C5S C6S 1.31(4)
C6S C6S 1.73(4)
C7 C8 1.520(7)
C9 C10 1.510(8)
C11 C12 1.497(9)
C13 C14 1.521(8)
C15 C16 1.380(7)
C15 C20 1.395(6)
C16 C17 1.398(7)
C17 C18 1.394(6)
C18 C19 1.385(8)
C19 C20 1.404(7)
C21 C22 1.487(8)
C23 C24 1.497(8)
C25 C26 1.507(8)
C27 C28 1.501(8)
C29 C30 1.504(6)
C31 C32 1.473(8)
C33 C34 1.501(8)
C35 C36 1.492(7)
